data_7047272
loop_
_publ_author_name
'Schneider, Carolin'
'LaFortune, James H. W.'
'Melen, Rebecca L.'
'Stephan, Douglas W.'

_publ_section_title
;
 Lewis and Br\/onsted basicity of phosphine-diazomethane derivatives.
;
_journal_issue 36
_journal_name_full 'Dalton transactions (Cambridge, England : 2003)'
_journal_page_first 12742
_journal_page_last 12749
_journal_paper_doi 10.1039/c8dt02420k
_journal_volume 47
_journal_year 2018
_chemical_formula_sum 'C34 H35 B F15 N2 O3 P'
_chemical_formula_weight 846.42
_space_group_crystal_system monoclinic
_space_group_IT_number 14
_space_group_name_Hall '-P 2ybc'
_space_group_name_H-M_alt 'P 1 21/c 1'
_symmetry_space_group_name_Hall '-P 2ybc'
_symmetry_space_group_name_H-M 'P 1 21/c 1'
_atom_sites_solution_hydrogens mixed
_audit_creation_method SHELXL-2014/7
_audit_update_record
;
2018-06-12 deposited with the CCDC.
2018-08-15 downloaded from the CCDC.
;
_cell_angle_alpha 90
_cell_angle_beta 93.783(4)
_cell_angle_gamma 90
_cell_formula_units_Z 4
_cell_length_a 11.9153(11)
_cell_length_b 13.8962(11)
_cell_length_c 22.195(2)
_cell_measurement_reflns_used 4561
_cell_measurement_temperature 150(2)
_cell_measurement_theta_max 22.23
_cell_measurement_theta_min 2.93
_cell_volume 3667.0(6)
_computing_cell_refinement 'Bruker SAINT'
_computing_data_collection 'Bruker APEX2'
_computing_data_reduction 'Bruker SAINT'
_computing_molecular_graphics 'Bruker SHELXTL'
_computing_publication_material 'Bruker SHELXTL'
_computing_structure_refinement 'SHELXS-97 (Sheldrick, 2008)'
_computing_structure_solution 'SHELXS-97 (Sheldrick, 2008)'
_diffrn_ambient_temperature 150(2)
_diffrn_measured_fraction_theta_full 0.999
_diffrn_measured_fraction_theta_max 0.998
_diffrn_measurement_device_type 'Bruker APEX-II CCD'
_diffrn_measurement_method '\f and \w scans'
_diffrn_radiation_type MoK\a
_diffrn_radiation_wavelength 0.71073
_diffrn_reflns_av_R_equivalents 0.0543
_diffrn_reflns_av_unetI/netI 0.0624
_diffrn_reflns_Laue_measured_fraction_full 0.999
_diffrn_reflns_Laue_measured_fraction_max 0.998
_diffrn_reflns_limit_h_max 15
_diffrn_reflns_limit_h_min -15
_diffrn_reflns_limit_k_max 17
_diffrn_reflns_limit_k_min -17
_diffrn_reflns_limit_l_max 27
_diffrn_reflns_limit_l_min -28
_diffrn_reflns_number 30433
_diffrn_reflns_point_group_measured_fraction_full 0.999
_diffrn_reflns_point_group_measured_fraction_max 0.998
_diffrn_reflns_theta_full 25.242
_diffrn_reflns_theta_max 27.101
_diffrn_reflns_theta_min 1.713
_diffrn_source 'sealed tube'
_exptl_absorpt_coefficient_mu 0.190
_exptl_absorpt_correction_type none
_exptl_crystal_colour colourless
_exptl_crystal_density_diffrn 1.533
_exptl_crystal_description shard
_exptl_crystal_F_000 1728
_exptl_crystal_size_max 0.130
_exptl_crystal_size_mid 0.080
_exptl_crystal_size_min 0.070
_refine_diff_density_max 0.443
_refine_diff_density_min -0.469
_refine_diff_density_rms 0.121
_refine_ls_extinction_method none
_refine_ls_goodness_of_fit_ref 1.069
_refine_ls_hydrogen_treatment mixed
_refine_ls_matrix_type full
_refine_ls_number_parameters 519
_refine_ls_number_reflns 8081
_refine_ls_number_restraints 0
_refine_ls_restrained_S_all 1.069
_refine_ls_R_factor_all 0.0999
_refine_ls_R_factor_gt 0.0486
_refine_ls_shift/su_max 0.000
_refine_ls_shift/su_mean 0.000
_refine_ls_structure_factor_coef Fsqd
_refine_ls_weighting_details 'w=1/[\s^2^(Fo^2^)+(0.0890P)^2^] where P=(Fo^2^+2Fc^2^)/3'
_refine_ls_weighting_scheme calc
_refine_ls_wR_factor_gt 0.1217
_refine_ls_wR_factor_ref 0.1682
_reflns_Friedel_coverage 0.000
_reflns_number_gt 5068
_reflns_number_total 8081
_reflns_threshold_expression 'I > 2\s(I)'
_cod_data_source_file c8dt02420k2.cif
_cod_data_source_block cas
_cod_depositor_comments 'Adding full bibliography for 7047271--7047275.cif.'
_cod_original_cell_volume 3667.1(6)
_cod_database_code 7047272
_shelx_shelxl_version_number 2014/7
_shelx_space_group_comment
;
The symmetry employed for this shelxl refinement is uniquely defined
by the following loop, which should always be used as a source of
symmetry information in preference to the above space-group names.
They are only intended as comments.
;
_shelx_estimated_absorpt_t_min 0.976
_shelx_estimated_absorpt_t_max 0.987

loop_
_space_group_symop_operation_xyz
'x, y, z'
'-x, y+1/2, -z+1/2'
'-x, -y, -z'
'x, -y-1/2, z-1/2'

loop_
_atom_site_label
_atom_site_type_symbol
_atom_site_fract_x
_atom_site_fract_y
_atom_site_fract_z
_atom_site_U_iso_or_equiv
_atom_site_adp_type
_atom_site_occupancy
_atom_site_site_symmetry_order
_atom_site_calc_flag
_atom_site_refinement_flags_posn
_atom_site_refinement_flags_adp
P1 P 0.34558(6) 0.75329(5) 0.17854(3) 0.02319(18) Uani 1 1 d . .
F5 F 0.96909(13) 0.90615(11) 0.07881(7) 0.0286(4) Uani 1 1 d . .
F4 F 1.05703(14) 1.07775(12) 0.05654(8) 0.0364(4) Uani 1 1 d . .
F6 F 0.90183(15) 0.94870(12) 0.20093(7) 0.0347(4) Uani 1 1 d . .
F10 F 0.69912(14) 0.66785(11) 0.14083(8) 0.0326(4) Uani 1 1 d . .
O3 O 0.61806(17) 0.85803(16) 0.10902(10) 0.0274(5) Uani 1 1 d . .
F2 F 0.70058(17) 1.21974(12) 0.06719(9) 0.0461(5) Uani 1 1 d . .
F1 F 0.61206(14) 1.05161(12) 0.09188(9) 0.0391(5) Uani 1 1 d . .
F11 F 0.90880(14) 0.69413(12) 0.08262(8) 0.0378(4) Uani 1 1 d . .
F9 F 0.78147(18) 0.57995(14) 0.23981(9) 0.0534(6) Uani 1 1 d . .
F3 F 0.92348(17) 1.23722(12) 0.04961(9) 0.0481(5) Uani 1 1 d . .
O2 O 0.34512(17) 0.58054(15) -0.01532(9) 0.0352(5) Uani 1 1 d . .
F15 F 0.63263(16) 0.89304(14) -0.01623(8) 0.0485(5) Uani 1 1 d . .
F7 F 0.98645(17) 0.85778(16) 0.29740(8) 0.0511(5) Uani 1 1 d . .
F12 F 0.9313(2) 0.60068(14) -0.01943(10) 0.0610(6) Uani 1 1 d . .
N2 N 0.4121(2) 0.67819(16) 0.08118(11) 0.0265(5) Uani 1 1 d . .
C18 C 0.8991(2) 0.98299(19) 0.07658(12) 0.0222(6) Uani 1 1 d . .
F8 F 0.92719(18) 0.67289(16) 0.32006(9) 0.0590(6) Uani 1 1 d . .
F14 F 0.6616(2) 0.79968(19) -0.11889(9) 0.0766(8) Uani 1 1 d . .
F13 F 0.8074(2) 0.65099(16) -0.12172(9) 0.0786(8) Uani 1 1 d . .
C13 C 0.7869(2) 0.96907(19) 0.08774(12) 0.0216(6) Uani 1 1 d . .
O1 O 0.5116(2) 0.6033(2) -0.05467(11) 0.0537(7) Uani 1 1 d . .
C26 C 0.8425(2) 0.7225(2) 0.03451(13) 0.0283(7) Uani 1 1 d . .
C25 C 0.7660(2) 0.7969(2) 0.03959(12) 0.0239(6) Uani 1 1 d . .
C16 C 0.8799(3) 1.1512(2) 0.06223(13) 0.0313(7) Uani 1 1 d . .
C19 C 0.7977(2) 0.81236(19) 0.16362(12) 0.0216(6) Uani 1 1 d . .
C20 C 0.8695(2) 0.8561(2) 0.20688(12) 0.0267(6) Uani 1 1 d . .
N1 N 0.44620(19) 0.72774(16) 0.13294(10) 0.0263(5) Uani 1 1 d . .
H1A H 0.5167 0.7447 0.1412 0.032 Uiso 1 1 calc R U
C17 C 0.9467(2) 1.0705(2) 0.06496(12) 0.0263(6) Uani 1 1 d . .
C14 C 0.7245(2) 1.0532(2) 0.08413(12) 0.0257(6) Uani 1 1 d . .
C15 C 0.7680(3) 1.1423(2) 0.07150(13) 0.0302(7) Uani 1 1 d . .
C23 C 0.8120(3) 0.6713(2) 0.22949(15) 0.0353(8) Uani 1 1 d . .
B1 B 0.7399(2) 0.8603(2) 0.10087(14) 0.0213(6) Uani 1 1 d . .
C24 C 0.7700(2) 0.7190(2) 0.17863(13) 0.0263(6) Uani 1 1 d . .
C22 C 0.8849(3) 0.7182(3) 0.27007(13) 0.0376(8) Uani 1 1 d . .
C40 C 0.4809(2) 0.6719(2) 0.03969(13) 0.0288(7) Uani 1 1 d . .
H40A H 0.5519 0.7031 0.0439 0.035 Uiso 1 1 calc R U
C9 C 0.2770(2) 0.8675(2) 0.15148(13) 0.0302(7) Uani 1 1 d . .
C28 C 0.7951(3) 0.6981(3) -0.06959(15) 0.0478(10) Uani 1 1 d . .
C5 C 0.2459(3) 0.6484(2) 0.17566(16) 0.0396(8) Uani 1 1 d . .
C42 C 0.3066(3) 0.5170(2) -0.06445(15) 0.0380(8) Uani 1 1 d . .
H42A H 0.3075 0.4494 -0.0503 0.046 Uiso 1 1 calc R U
H42B H 0.3569 0.5223 -0.0980 0.046 Uiso 1 1 calc R U
C30 C 0.7079(3) 0.8197(2) -0.01444(14) 0.0328(7) Uani 1 1 d . .
C21 C 0.9142(3) 0.8113(2) 0.25873(13) 0.0338(7) Uani 1 1 d . .
C41 C 0.4482(2) 0.6151(2) -0.01509(14) 0.0297(7) Uani 1 1 d . .
C10 C 0.2582(3) 0.8628(2) 0.08231(13) 0.0394(8) Uani 1 1 d . .
H10A H 0.2181 0.9206 0.0676 0.059 Uiso 1 1 calc R U
H10B H 0.2135 0.8057 0.0709 0.059 Uiso 1 1 calc R U
H10C H 0.3311 0.8591 0.0644 0.059 Uiso 1 1 calc R U
C29 C 0.7207(3) 0.7725(3) -0.06832(14) 0.0468(10) Uani 1 1 d . .
C11 C 0.1659(2) 0.8872(2) 0.17976(14) 0.0355(7) Uani 1 1 d . .
H11A H 0.1369 0.9502 0.1664 0.053 Uiso 1 1 calc R U
H11B H 0.1781 0.8869 0.2239 0.053 Uiso 1 1 calc R U
H11C H 0.1113 0.8372 0.1672 0.053 Uiso 1 1 calc R U
C8 C 0.1646(3) 0.6499(3) 0.11850(17) 0.0489(9) Uani 1 1 d . .
H8A H 0.1151 0.5935 0.1185 0.073 Uiso 1 1 calc R U
H8B H 0.2079 0.6485 0.0825 0.073 Uiso 1 1 calc R U
H8C H 0.1190 0.7086 0.1182 0.073 Uiso 1 1 calc R U
C27 C 0.8568(3) 0.6724(2) -0.01864(16) 0.0390(8) Uani 1 1 d . .
C43 C 0.1900(3) 0.5454(2) -0.08554(16) 0.0444(9) Uani 1 1 d . .
H43A H 0.1609 0.5007 -0.1169 0.067 Uiso 1 1 calc R U
H43B H 0.1906 0.6108 -0.1021 0.067 Uiso 1 1 calc R U
H43C H 0.1417 0.5435 -0.0515 0.067 Uiso 1 1 calc R U
C4 C 0.5319(3) 0.8244(3) 0.24944(15) 0.0442(9) Uani 1 1 d . .
H4A H 0.5708 0.8299 0.2896 0.066 Uiso 1 1 calc R U
H4B H 0.5141 0.8889 0.2336 0.066 Uiso 1 1 calc R U
H4C H 0.5805 0.7911 0.2222 0.066 Uiso 1 1 calc R U
C12 C 0.3571(3) 0.9531(2) 0.16508(16) 0.0390(8) Uani 1 1 d . .
H12A H 0.3252 1.0113 0.1458 0.058 Uiso 1 1 calc R U
H12B H 0.4303 0.9393 0.1493 0.058 Uiso 1 1 calc R U
H12C H 0.3668 0.9630 0.2088 0.058 Uiso 1 1 calc R U
C6 C 0.3098(3) 0.5524(2) 0.17485(19) 0.0544(10) Uani 1 1 d . .
H6A H 0.2564 0.4990 0.1765 0.082 Uiso 1 1 calc R U
H6B H 0.3643 0.5492 0.2098 0.082 Uiso 1 1 calc R U
H6C H 0.3494 0.5478 0.1376 0.082 Uiso 1 1 calc R U
C2 C 0.3516(3) 0.8182(3) 0.29961(15) 0.0500(10) Uani 1 1 d . .
H2B H 0.3928 0.8191 0.3393 0.075 Uiso 1 1 calc R U
H2C H 0.2804 0.7838 0.3024 0.075 Uiso 1 1 calc R U
H2D H 0.3363 0.8844 0.2862 0.075 Uiso 1 1 calc R U
C1 C 0.4226(3) 0.7672(3) 0.25399(14) 0.0382(8) Uani 1 1 d . .
C3 C 0.4585(4) 0.6673(3) 0.27859(18) 0.0645(12) Uani 1 1 d . .
H3B H 0.5028 0.6749 0.3171 0.097 Uiso 1 1 calc R U
H3C H 0.5041 0.6349 0.2495 0.097 Uiso 1 1 calc R U
H3D H 0.3915 0.6287 0.2848 0.097 Uiso 1 1 calc R U
C7 C 0.1745(3) 0.6518(3) 0.23132(18) 0.0560(10) Uani 1 1 d . .
H7A H 0.1131 0.6049 0.2262 0.084 Uiso 1 1 calc R U
H7B H 0.1431 0.7165 0.2353 0.084 Uiso 1 1 calc R U
H7C H 0.2220 0.6361 0.2677 0.084 Uiso 1 1 calc R U
H3 H 0.591(3) 0.891(2) 0.0919(14) 0.023(11) Uiso 1 1 d . .

loop_
_atom_site_aniso_label
_atom_site_aniso_U_11
_atom_site_aniso_U_22
_atom_site_aniso_U_33
_atom_site_aniso_U_23
_atom_site_aniso_U_13
_atom_site_aniso_U_12
P1 0.0210(4) 0.0249(4) 0.0235(4) 0.0007(3) 0.0001(3) -0.0011(3)
F5 0.0207(8) 0.0267(9) 0.0381(10) 0.0013(7) 0.0003(7) 0.0020(7)
F4 0.0304(9) 0.0380(10) 0.0418(11) -0.0012(8) 0.0092(8) -0.0131(8)
F6 0.0435(10) 0.0334(10) 0.0268(9) -0.0064(7) -0.0008(8) -0.0114(8)
F10 0.0349(10) 0.0244(9) 0.0380(10) 0.0025(7) -0.0012(8) -0.0070(7)
O3 0.0191(10) 0.0250(12) 0.0380(13) 0.0058(10) 0.0018(9) 0.0011(9)
F2 0.0568(12) 0.0221(9) 0.0599(13) 0.0040(9) 0.0085(10) 0.0108(8)
F1 0.0278(9) 0.0308(10) 0.0596(12) 0.0014(9) 0.0090(9) 0.0066(7)
F11 0.0322(9) 0.0365(10) 0.0450(11) 0.0006(8) 0.0049(8) 0.0107(8)
F9 0.0684(14) 0.0377(12) 0.0544(13) 0.0237(10) 0.0058(11) -0.0007(10)
F3 0.0606(13) 0.0226(10) 0.0625(13) 0.0055(9) 0.0152(11) -0.0124(9)
O2 0.0369(12) 0.0348(12) 0.0343(12) -0.0104(9) 0.0047(10) -0.0088(10)
F15 0.0483(12) 0.0542(13) 0.0404(11) 0.0091(9) -0.0171(9) 0.0048(10)
F7 0.0488(12) 0.0799(15) 0.0231(10) -0.0028(9) -0.0090(9) -0.0117(11)
F12 0.0786(16) 0.0355(12) 0.0744(15) -0.0135(10) 0.0470(13) 0.0027(11)
N2 0.0289(13) 0.0227(13) 0.0272(13) -0.0041(10) -0.0039(11) 0.0020(10)
C18 0.0262(14) 0.0227(15) 0.0173(14) -0.0014(11) -0.0006(11) 0.0008(11)
F8 0.0669(15) 0.0765(15) 0.0323(11) 0.0259(10) -0.0054(10) 0.0071(12)
F14 0.110(2) 0.0861(18) 0.0295(12) 0.0028(11) -0.0243(13) -0.0270(15)
F13 0.139(2) 0.0634(16) 0.0376(12) -0.0279(11) 0.0388(14) -0.0422(15)
C13 0.0235(14) 0.0229(15) 0.0182(13) -0.0005(11) -0.0002(11) -0.0022(11)
O1 0.0438(14) 0.0717(18) 0.0473(15) -0.0273(13) 0.0160(12) -0.0130(13)
C26 0.0310(16) 0.0245(15) 0.0301(16) -0.0021(12) 0.0082(13) -0.0080(12)
C25 0.0232(14) 0.0239(15) 0.0245(15) 0.0007(12) 0.0000(12) -0.0101(12)
C16 0.0462(19) 0.0211(16) 0.0270(16) 0.0007(12) 0.0048(14) -0.0090(13)
C19 0.0193(13) 0.0257(15) 0.0200(14) -0.0004(11) 0.0042(11) 0.0005(11)
C20 0.0278(15) 0.0310(17) 0.0218(15) -0.0020(12) 0.0065(12) -0.0034(12)
N1 0.0187(11) 0.0285(14) 0.0312(14) -0.0063(10) -0.0018(10) 0.0007(10)
C17 0.0275(15) 0.0304(17) 0.0213(15) -0.0003(12) 0.0028(12) -0.0080(12)
C14 0.0247(14) 0.0283(16) 0.0243(15) -0.0018(12) 0.0034(12) 0.0009(12)
C15 0.0422(18) 0.0202(15) 0.0282(16) -0.0001(12) 0.0028(14) 0.0068(13)
C23 0.0380(18) 0.0309(18) 0.0382(18) 0.0143(14) 0.0113(15) 0.0030(14)
B1 0.0183(15) 0.0203(16) 0.0251(16) 0.0008(13) 0.0001(13) -0.0014(12)
C24 0.0242(14) 0.0295(16) 0.0255(15) -0.0001(12) 0.0030(12) 0.0007(12)
C22 0.0387(18) 0.053(2) 0.0212(16) 0.0129(14) 0.0028(14) 0.0066(16)
C40 0.0261(15) 0.0246(16) 0.0356(17) -0.0030(13) 0.0012(13) -0.0020(12)
C9 0.0315(16) 0.0313(17) 0.0280(16) 0.0006(13) 0.0046(13) 0.0063(13)
C28 0.076(3) 0.041(2) 0.0287(18) -0.0130(16) 0.0216(18) -0.028(2)
C5 0.0366(18) 0.0328(18) 0.050(2) 0.0033(15) 0.0071(16) -0.0093(14)
C42 0.0444(19) 0.0330(18) 0.0363(18) -0.0111(14) -0.0005(15) -0.0062(15)
C30 0.0331(17) 0.0349(18) 0.0292(17) 0.0019(13) -0.0056(13) -0.0091(14)
C21 0.0299(16) 0.054(2) 0.0175(15) -0.0033(14) -0.0002(13) -0.0024(14)
C41 0.0294(16) 0.0255(16) 0.0342(17) -0.0008(13) 0.0019(14) 0.0034(12)
C10 0.050(2) 0.0394(19) 0.0288(17) 0.0053(14) 0.0006(15) 0.0138(16)
C29 0.064(2) 0.056(2) 0.0200(16) 0.0004(15) -0.0072(16) -0.029(2)
C11 0.0288(16) 0.0398(19) 0.0377(18) -0.0038(15) 0.0016(14) 0.0079(14)
C8 0.0316(18) 0.052(2) 0.063(2) -0.0113(18) -0.0042(17) -0.0163(16)
C27 0.048(2) 0.0274(18) 0.045(2) -0.0059(14) 0.0254(17) -0.0119(15)
C43 0.050(2) 0.0344(19) 0.047(2) -0.0074(16) -0.0074(17) -0.0029(16)
C4 0.0304(17) 0.069(2) 0.0318(18) -0.0129(17) -0.0055(14) -0.0033(16)
C12 0.047(2) 0.0258(17) 0.046(2) -0.0015(14) 0.0126(16) 0.0028(14)
C6 0.063(2) 0.0262(19) 0.073(3) 0.0071(18) 0.002(2) -0.0063(17)
C2 0.044(2) 0.084(3) 0.0231(17) -0.0060(17) 0.0046(15) -0.0041(19)
C1 0.0308(17) 0.056(2) 0.0266(17) 0.0010(15) -0.0061(14) 0.0010(15)
C3 0.066(3) 0.071(3) 0.052(2) 0.022(2) -0.025(2) 0.010(2)
C7 0.052(2) 0.051(2) 0.068(3) 0.010(2) 0.020(2) -0.0159(18)

loop_
_atom_type_symbol
_atom_type_description
_atom_type_scat_dispersion_real
_atom_type_scat_dispersion_imag
_atom_type_scat_source
C C 0.0033 0.0016 'International Tables Vol C Tables 4.2.6.8 and 6.1.1.4'
H H 0.0000 0.0000 'International Tables Vol C Tables 4.2.6.8 and 6.1.1.4'
B B 0.0013 0.0007 'International Tables Vol C Tables 4.2.6.8 and 6.1.1.4'
N N 0.0061 0.0033 'International Tables Vol C Tables 4.2.6.8 and 6.1.1.4'
O O 0.0106 0.0060 'International Tables Vol C Tables 4.2.6.8 and 6.1.1.4'
F F 0.0171 0.0103 'International Tables Vol C Tables 4.2.6.8 and 6.1.1.4'
P P 0.1023 0.0942 'International Tables Vol C Tables 4.2.6.8 and 6.1.1.4'

loop_
_geom_angle_atom_site_label_1
_geom_angle_atom_site_label_2
_geom_angle_atom_site_label_3
_geom_angle
N1 P1 C1 103.72(13)
N1 P1 C9 107.73(13)
C1 P1 C9 112.32(15)
N1 P1 C5 107.11(14)
C1 P1 C5 112.53(15)
C9 P1 C5 112.76(15)
C41 O2 C42 118.2(2)
C40 N2 N1 117.9(2)
F5 C18 C17 116.4(2)
F5 C18 C13 118.8(2)
C17 C18 C13 124.8(3)
C14 C13 C18 113.1(2)
C14 C13 B1 126.7(2)
C18 C13 B1 120.2(2)
F11 C26 C25 120.6(3)
F11 C26 C27 115.4(3)
C25 C26 C27 124.0(3)
C30 C25 C26 113.3(3)
C30 C25 B1 118.5(3)
C26 C25 B1 128.2(2)
F3 C16 C15 120.4(3)
F3 C16 C17 120.4(3)
C15 C16 C17 119.1(3)
C20 C19 C24 113.0(2)
C20 C19 B1 127.7(2)
C24 C19 B1 119.2(2)
F6 C20 C21 114.4(3)
F6 C20 C19 121.1(2)
C21 C20 C19 124.5(3)
N2 N1 P1 115.52(18)
F4 C17 C18 120.8(3)
F4 C17 C16 120.1(2)
C18 C17 C16 119.1(3)
F1 C14 C15 115.3(2)
F1 C14 C13 120.5(2)
C15 C14 C13 124.2(3)
F2 C15 C16 120.1(3)
F2 C15 C14 120.2(3)
C16 C15 C14 119.7(3)
F9 C23 C22 120.2(3)
F9 C23 C24 120.4(3)
C22 C23 C24 119.4(3)
O3 B1 C13 113.0(2)
O3 B1 C19 104.3(2)
C13 B1 C19 113.1(2)
O3 B1 C25 109.1(2)
C13 B1 C25 104.9(2)
C19 B1 C25 112.6(2)
F10 C24 C23 115.8(3)
F10 C24 C19 119.5(2)
C23 C24 C19 124.7(3)
F8 C22 C21 120.6(3)
F8 C22 C23 120.3(3)
C21 C22 C23 119.1(3)
N2 C40 C41 118.9(3)
C11 C9 C10 110.2(3)
C11 C9 C12 108.9(2)
C10 C9 C12 106.0(3)
C11 C9 P1 113.1(2)
C10 C9 P1 108.4(2)
C12 C9 P1 109.9(2)
F13 C28 C27 120.4(4)
F13 C28 C29 119.6(4)
C27 C28 C29 120.0(3)
C6 C5 C8 106.7(3)
C6 C5 C7 109.6(3)
C8 C5 C7 107.9(3)
C6 C5 P1 111.2(2)
C8 C5 P1 112.2(2)
C7 C5 P1 109.2(2)
O2 C42 C43 108.4(3)
F15 C30 C25 119.4(3)
F15 C30 C29 116.3(3)
C25 C30 C29 124.3(3)
F7 C21 C22 119.9(3)
F7 C21 C20 120.7(3)
C22 C21 C20 119.4(3)
O1 C41 O2 125.1(3)
O1 C41 C40 121.8(3)
O2 C41 C40 113.1(3)
F14 C29 C28 120.2(3)
F14 C29 C30 120.6(4)
C28 C29 C30 119.2(3)
F12 C27 C28 120.7(3)
F12 C27 C26 120.3(3)
C28 C27 C26 119.1(3)
C4 C1 C2 108.1(3)
C4 C1 C3 105.9(3)
C2 C1 C3 109.5(3)
C4 C1 P1 111.3(2)
C2 C1 P1 112.3(2)
C3 C1 P1 109.5(2)

loop_
_geom_bond_atom_site_label_1
_geom_bond_atom_site_label_2
_geom_bond_distance
P1 N1 1.658(2)
P1 C1 1.866(3)
P1 C9 1.866(3)
P1 C5 1.879(3)
F5 C18 1.353(3)
F4 C17 1.344(3)
F6 C20 1.352(3)
F10 C24 1.352(3)
O3 B1 1.475(4)
F2 C15 1.343(3)
F1 C14 1.362(3)
F11 C26 1.345(3)
F9 C23 1.345(4)
F3 C16 1.340(3)
O2 C41 1.319(4)
O2 C42 1.454(3)
F15 C30 1.356(4)
F7 C21 1.341(3)
F12 C27 1.335(4)
N2 C40 1.276(4)
N2 N1 1.378(3)
C18 C17 1.373(4)
C18 C13 1.390(4)
F8 C22 1.345(3)
F14 C29 1.340(4)
F13 C28 1.346(4)
C13 C14 1.386(4)
C13 B1 1.644(4)
O1 C41 1.207(4)
C26 C25 1.388(4)
C26 C27 1.390(4)
C25 C30 1.382(4)
C25 B1 1.667(4)
C16 C15 1.368(4)
C16 C17 1.374(4)
C19 C20 1.384(4)
C19 C24 1.385(4)
C19 B1 1.653(4)
C20 C21 1.383(4)
C14 C15 1.378(4)
C23 C22 1.374(5)
C23 C24 1.375(4)
C22 C21 1.367(5)
C40 C41 1.480(4)
C9 C11 1.528(4)
C9 C10 1.538(4)
C9 C12 1.542(4)
C28 C27 1.355(5)
C28 C29 1.363(6)
C5 C6 1.537(5)
C5 C8 1.545(5)
C5 C7 1.546(5)
C42 C43 1.490(5)
C30 C29 1.382(5)
C4 C1 1.535(5)
C2 C1 1.536(5)
C1 C3 1.541(5)
